data_1512944
loop_
_publ_author_name
'Timothy J. Boyle'
'Leigh Anna M. Ottley'

_publ_section_title
;
 Structural characterization of the coordination behavior of
 4,4'-di-methoxy,2,2'-di-ol-benzophenone modified metal
 alkoxides
;
_journal_issue 1
_journal_name_full 'Inorganica Chimica Acta'
_journal_page_first 69
_journal_page_last 80
_journal_paper_doi 10.1016/j.ica.2010.08.047
_journal_volume 364
_journal_year 2010
_chemical_formula_moiety 'C40 H34 N2 O14 W2, (C5 H5 N)2'
_chemical_formula_sum 'C50 H44 N4 O14 W2'
_chemical_formula_weight 1172.49
_chemical_name_systematic
; 
 ? 
;
_space_group_IT_number 2
_symmetry_cell_setting triclinic
_symmetry_space_group_name_Hall '-P 1'
_symmetry_space_group_name_H-M 'P -1'
_atom_sites_solution_hydrogens geom
_atom_sites_solution_primary direct
_atom_sites_solution_secondary difmap
_audit_creation_method SHELXL-97
_cell_angle_alpha 98.2580(10)
_cell_angle_beta 107.5770(10)
_cell_angle_gamma 115.9850(10)
_cell_formula_units_Z 1
_cell_length_a 10.0466(6)
_cell_length_b 11.4273(7)
_cell_length_c 12.4642(8)
_cell_measurement_reflns_used 3673
_cell_measurement_temperature 173(2)
_cell_measurement_theta_max 24.85
_cell_measurement_theta_min 2.28
_cell_volume 1160.93(13)
_computing_cell_refinement 'Bruker SMART'
_computing_data_collection 'Bruker SMART'
_computing_data_reduction 'Bruker SAINT'
_computing_molecular_graphics 'Bruker SHELXTL'
_computing_publication_material 'Bruker SHELXTL'
_computing_structure_refinement 'SHELXL-97 (Sheldrick, 1997)'
_computing_structure_solution 'SHELXS-97 (Sheldrick, 1990)'
_diffrn_ambient_temperature 173(2)
_diffrn_measured_fraction_theta_full 0.988
_diffrn_measured_fraction_theta_max 0.988
_diffrn_measurement_device_type 'CCD area detector'
_diffrn_measurement_method 'phi and omega scans'
_diffrn_radiation_monochromator graphite
_diffrn_radiation_source 'fine-focus sealed tube'
_diffrn_radiation_type MoK\a
_diffrn_radiation_wavelength 0.71073
_diffrn_reflns_av_R_equivalents 0.0245
_diffrn_reflns_av_sigmaI/netI 0.0393
_diffrn_reflns_limit_h_max 12
_diffrn_reflns_limit_h_min -12
_diffrn_reflns_limit_k_max 13
_diffrn_reflns_limit_k_min -13
_diffrn_reflns_limit_l_max 14
_diffrn_reflns_limit_l_min -14
_diffrn_reflns_number 8461
_diffrn_reflns_theta_full 25.24
_diffrn_reflns_theta_max 25.24
_diffrn_reflns_theta_min 1.81
_exptl_absorpt_coefficient_mu 5.015
_exptl_absorpt_correction_T_max 0.778
_exptl_absorpt_correction_T_min 0.624
_exptl_absorpt_correction_type empirical
_exptl_absorpt_process_details SADABS
_exptl_crystal_colour yellow
_exptl_crystal_density_diffrn 1.677
_exptl_crystal_density_meas ?
_exptl_crystal_density_method 'not measured'
_exptl_crystal_description cube
_exptl_crystal_F_000 572
_exptl_crystal_size_max 0.12
_exptl_crystal_size_mid 0.08
_exptl_crystal_size_min 0.05
_refine_diff_density_max 1.245
_refine_diff_density_min -0.443
_refine_diff_density_rms 0.112
_refine_ls_extinction_method none
_refine_ls_goodness_of_fit_ref 1.052
_refine_ls_hydrogen_treatment constr
_refine_ls_matrix_type full
_refine_ls_number_parameters 318
_refine_ls_number_reflns 4152
_refine_ls_number_restraints 0
_refine_ls_restrained_S_all 1.052
_refine_ls_R_factor_all 0.0309
_refine_ls_R_factor_gt 0.0263
_refine_ls_shift/su_max 0.002
_refine_ls_shift/su_mean 0.000
_refine_ls_structure_factor_coef Fsqd
_refine_ls_weighting_details 'calc w=1/[\s^2^(Fo^2^)+(0.0294P)^2^+0.0000P] where P=(Fo^2^+2Fc^2^)/3'
_refine_ls_weighting_scheme calc
_refine_ls_wR_factor_gt 0.0571
_refine_ls_wR_factor_ref 0.0586
_reflns_number_gt 3765
_reflns_number_total 4152
_reflns_threshold_expression >2sigma(I)
_cod_data_source_file 2010-69.cif
_cod_data_source_block 10mr102s
_cod_depositor_comments
;
The following automatic conversions were performed:

'_symmetry_cell_setting' value 'Triclinic' changed to 'triclinic'
according to the built-in table from CIF Core dictionary named
'cif_core.dic' version 2.4.1 from 2010-06-29.

Automatic conversion script
Id: cif_fix_values 1891 2012-01-12 08:04:46Z andrius 


  Updating the _chemical_formula_sum to include the pyridine solvate
  carbon atoms (and to match the computed formula). Also adding
  _chemical_formula_moiety singling out the standalone pyridine
  moieties.

  Saulius Gra\<zulis
  2013-12-06

The following automatic conversions were performed:

'_exptl_crystal_density_meas' value 'not measured' was changed to '?'
- the value is perceived as not measured.

Automatic conversion script
Id: cif_fix_values 3008 2015-01-20 13:52:24Z robertas 
;
_cod_original_cell_volume 1160.93(12)
_cod_original_sg_symbol_H-M P-1
_cod_original_formula_sum 'C40 H44 N4 O14 W2'
_cod_database_code 1512944

loop_
_symmetry_equiv_pos_as_xyz
'x, y, z'
'-x, -y, -z'

loop_
_atom_site_label
_atom_site_type_symbol
_atom_site_fract_x
_atom_site_fract_y
_atom_site_fract_z
_atom_site_U_iso_or_equiv
_atom_site_adp_type
_atom_site_occupancy
_atom_site_symmetry_multiplicity
_atom_site_calc_flag
_atom_site_refinement_flags
W1 W 0.51920(2) 0.673171(18) 0.713869(15) 0.02296(7) Uani 1 1 d .
O1 O 0.7445(3) 0.8193(3) 0.8189(2) 0.0241(7) Uani 1 1 d .
N1 N 0.5861(4) 0.8044(4) 0.5888(3) 0.0236(8) Uani 1 1 d .
C9 C 0.2243(5) 0.5476(4) 0.4768(4) 0.0200(9) Uani 1 1 d .
O2 O 0.4911(4) 0.5599(3) 0.7932(3) 0.0349(8) Uani 1 1 d .
C10 C 0.1756(5) 0.6398(4) 0.5040(4) 0.0217(9) Uani 1 1 d .
H10 H 0.2322 0.7065 0.5808 0.026 Uiso 1 1 calc R
C11 C 0.0447(5) 0.6356(4) 0.4202(4) 0.0246(10) Uani 1 1 d .
C17 C 0.6445(5) 0.9406(5) 0.6299(4) 0.0290(10) Uani 1 1 d .
H17 H 0.6564 0.9788 0.7075 0.035 Uiso 1 1 calc R
C4 C 1.1844(5) 0.9907(4) 0.7920(4) 0.0271(10) Uani 1 1 d .
H4 H 1.2880 1.0312 0.7894 0.032 Uiso 1 1 calc R
O3 O 0.4369(4) 0.7656(3) 0.7556(3) 0.0315(7) Uani 1 1 d .
C1 C 0.8842(5) 0.8719(4) 0.8056(3) 0.0220(9) Uani 1 1 d .
C20 C 0.6072(6) 0.8322(5) 0.4073(4) 0.0348(11) Uani 1 1 d .
H20 H 0.5926 0.7921 0.3293 0.042 Uiso 1 1 calc R
C21 C 0.5680(5) 0.7524(5) 0.4782(4) 0.0278(10) Uani 1 1 d .
H21 H 0.5264 0.6566 0.4477 0.033 Uiso 1 1 calc R
C12 C -0.0388(5) 0.5402(4) 0.3070(4) 0.0264(10) Uani 1 1 d .
H12 H -0.1270 0.5385 0.2490 0.032 Uiso 1 1 calc R
C3 C 1.1406(5) 1.0721(4) 0.8512(4) 0.0248(10) Uani 1 1 d .
C5 C 1.0779(5) 0.8537(4) 0.7385(4) 0.0268(10) Uani 1 1 d .
H5 H 1.1086 0.7996 0.6980 0.032 Uiso 1 1 calc R
C18 C 0.6873(6) 1.0259(5) 0.5649(4) 0.0353(12) Uani 1 1 d .
H18 H 0.7298 1.1216 0.5975 0.042 Uiso 1 1 calc R
C14 C 0.1416(5) 0.4494(4) 0.3629(4) 0.0209(9) Uani 1 1 d .
C19 C 0.6682(6) 0.9717(5) 0.4515(5) 0.0407(13) Uani 1 1 d .
H19 H 0.6964 1.0293 0.4045 0.049 Uiso 1 1 calc R
O7 O 0.3455(3) 0.5445(3) 0.5610(2) 0.0220(6) Uani 1 1 d .
O4 O 0.6560(3) 0.5969(3) 0.6474(2) 0.0244(7) Uani 1 1 d .
O5 O 0.0091(4) 0.7311(3) 0.4597(3) 0.0292(7) Uani 1 1 d .
O6 O 1.2504(4) 1.2083(3) 0.8942(3) 0.0353(8) Uani 1 1 d .
C15 C 0.1948(5) 0.3551(4) 0.3259(4) 0.0230(9) Uani 1 1 d .
C6 C 0.9231(5) 0.7888(4) 0.7409(4) 0.0217(9) Uani 1 1 d .
C2 C 0.9935(5) 1.0125(4) 0.8595(4) 0.0249(10) Uani 1 1 d .
H2 H 0.9662 1.0678 0.9023 0.030 Uiso 1 1 calc R
C13 C 0.0100(5) 0.4477(4) 0.2808(4) 0.0258(10) Uani 1 1 d .
H13 H -0.0482 0.3805 0.2042 0.031 Uiso 1 1 calc R
C7 C 1.2103(6) 1.3004(5) 0.9467(4) 0.0406(12) Uani 1 1 d .
H7A H 1.1063 1.2842 0.8912 0.061 Uiso 1 1 calc R
H7B H 1.2953 1.3954 0.9648 0.061 Uiso 1 1 calc R
H7C H 1.2016 1.2850 1.0203 0.061 Uiso 1 1 calc R
C16 C -0.1094(6) 0.7476(5) 0.3763(5) 0.0414(13) Uani 1 1 d .
H16A H -0.0779 0.7674 0.3110 0.062 Uiso 1 1 calc R
H16B H -0.1163 0.8239 0.4161 0.062 Uiso 1 1 calc R
H16C H -0.2154 0.6628 0.3447 0.062 Uiso 1 1 calc R
C26 C 0.2801(7) 0.8569(6) 0.0451(5) 0.0510(14) Uani 1 1 d .
H26 H 0.2750 0.9344 0.0302 0.061 Uiso 1 1 calc R
C25 C 0.3537(7) 0.8087(6) -0.0092(5) 0.0520(15) Uani 1 1 d .
H25 H 0.3956 0.8503 -0.0612 0.062 Uiso 1 1 calc R
C24 C 0.3659(7) 0.6997(6) 0.0128(5) 0.0539(16) Uani 1 1 d .
H24 H 0.4166 0.6637 -0.0234 0.065 Uiso 1 1 calc R
C22 C 0.2282(8) 0.6971(6) 0.1368(6) 0.0666(19) Uani 1 1 d .
H22 H 0.1828 0.6560 0.1876 0.080 Uiso 1 1 calc R
C23 C 0.3033(8) 0.6435(6) 0.0881(6) 0.0659(19) Uani 1 1 d .
H23 H 0.3115 0.5684 0.1066 0.079 Uiso 1 1 calc R
N2 N 0.2159(6) 0.8045(5) 0.1161(4) 0.0571(13) Uani 1 1 d .

loop_
_atom_site_aniso_label
_atom_site_aniso_U_11
_atom_site_aniso_U_22
_atom_site_aniso_U_33
_atom_site_aniso_U_23
_atom_site_aniso_U_13
_atom_site_aniso_U_12
W1 0.02256(10) 0.02303(11) 0.01987(10) 0.00465(7) 0.00869(7) 0.00960(8)
O1 0.0223(16) 0.0229(16) 0.0205(16) 0.0005(13) 0.0079(13) 0.0088(13)
N1 0.0223(19) 0.023(2) 0.024(2) 0.0031(16) 0.0093(16) 0.0114(16)
C9 0.020(2) 0.015(2) 0.024(2) 0.0092(18) 0.0114(18) 0.0067(18)
O2 0.0323(18) 0.0312(18) 0.0267(18) 0.0091(15) 0.0066(15) 0.0084(15)
C10 0.024(2) 0.016(2) 0.023(2) 0.0067(18) 0.0100(19) 0.0073(19)
C11 0.029(2) 0.021(2) 0.033(3) 0.012(2) 0.019(2) 0.015(2)
C17 0.029(2) 0.028(3) 0.031(3) 0.007(2) 0.013(2) 0.017(2)
C4 0.023(2) 0.024(2) 0.028(2) 0.007(2) 0.012(2) 0.007(2)
O3 0.0282(17) 0.0365(18) 0.0231(16) 0.0019(14) 0.0104(14) 0.0135(15)
C1 0.022(2) 0.025(2) 0.017(2) 0.0058(18) 0.0069(18) 0.0110(19)
C20 0.036(3) 0.039(3) 0.030(3) 0.008(2) 0.018(2) 0.019(2)
C21 0.026(2) 0.027(2) 0.031(3) 0.007(2) 0.013(2) 0.012(2)
C12 0.026(2) 0.028(2) 0.028(2) 0.013(2) 0.009(2) 0.016(2)
C3 0.023(2) 0.021(2) 0.018(2) 0.0037(18) 0.0011(18) 0.007(2)
C5 0.031(2) 0.024(2) 0.028(2) 0.007(2) 0.013(2) 0.016(2)
C18 0.037(3) 0.023(3) 0.048(3) 0.013(2) 0.023(2) 0.014(2)
C14 0.021(2) 0.021(2) 0.021(2) 0.0075(18) 0.0083(18) 0.0114(19)
C19 0.049(3) 0.037(3) 0.050(3) 0.025(3) 0.031(3) 0.022(3)
O7 0.0201(15) 0.0191(15) 0.0222(16) 0.0051(13) 0.0052(13) 0.0091(13)
O4 0.0210(16) 0.0211(16) 0.0248(16) 0.0017(13) 0.0061(13) 0.0094(13)
O5 0.0354(18) 0.0293(18) 0.0314(18) 0.0107(15) 0.0143(15) 0.0225(15)
O6 0.0275(17) 0.0194(17) 0.044(2) 0.0030(15) 0.0083(15) 0.0066(14)
C15 0.028(2) 0.025(2) 0.014(2) 0.0065(18) 0.0065(18) 0.013(2)
C6 0.023(2) 0.022(2) 0.018(2) 0.0072(18) 0.0058(18) 0.0104(19)
C2 0.030(2) 0.023(2) 0.018(2) 0.0019(19) 0.0069(19) 0.014(2)
C13 0.028(2) 0.019(2) 0.024(2) 0.0027(19) 0.008(2) 0.010(2)
C7 0.046(3) 0.026(3) 0.038(3) 0.001(2) 0.009(2) 0.017(2)
C16 0.042(3) 0.039(3) 0.049(3) 0.011(3) 0.013(3) 0.030(3)
C26 0.064(4) 0.052(4) 0.042(3) 0.015(3) 0.022(3) 0.034(3)
C25 0.048(3) 0.056(4) 0.041(3) 0.004(3) 0.022(3) 0.018(3)
C24 0.039(3) 0.061(4) 0.050(4) -0.003(3) 0.017(3) 0.024(3)
C22 0.093(5) 0.051(4) 0.067(4) 0.019(3) 0.058(4) 0.030(4)
C23 0.096(5) 0.040(3) 0.069(4) 0.011(3) 0.033(4) 0.043(4)
N2 0.072(3) 0.055(3) 0.065(3) 0.018(3) 0.045(3) 0.039(3)

loop_
_atom_type_symbol
_atom_type_description
_atom_type_scat_dispersion_real
_atom_type_scat_dispersion_imag
_atom_type_scat_source
C C 0.0033 0.0016 'International Tables Vol C Tables 4.2.6.8 and 6.1.1.4'
H H 0.0000 0.0000 'International Tables Vol C Tables 4.2.6.8 and 6.1.1.4'
N N 0.0061 0.0033 'International Tables Vol C Tables 4.2.6.8 and 6.1.1.4'
O O 0.0106 0.0060 'International Tables Vol C Tables 4.2.6.8 and 6.1.1.4'
W W -0.8490 6.8722 'International Tables Vol C Tables 4.2.6.8 and 6.1.1.4'

loop_
_geom_angle_atom_site_label_1
_geom_angle_atom_site_label_2
_geom_angle_atom_site_label_3
_geom_angle
_geom_angle_site_symmetry_1
_geom_angle_site_symmetry_3
O3 W1 O2 104.15(15) . .
O3 W1 O7 100.88(13) . .
O2 W1 O7 97.70(13) . .
O3 W1 O1 93.76(13) . .
O2 W1 O1 99.74(13) . .
O7 W1 O1 153.71(12) . .
O3 W1 O4 166.26(13) . .
O2 W1 O4 88.76(13) . .
O7 W1 O4 81.69(11) . .
O1 W1 O4 79.19(11) . .
O3 W1 N1 88.89(13) . .
O2 W1 N1 166.96(13) . .
O7 W1 N1 79.71(11) . .
O1 W1 N1 78.87(12) . .
O4 W1 N1 78.24(11) . .
C1 O1 W1 133.8(3) . .
C21 N1 C17 117.5(4) . .
C21 N1 W1 124.4(3) . .
C17 N1 W1 118.1(3) . .
O7 C9 C10 121.0(4) . .
O7 C9 C14 119.0(3) . .
C10 C9 C14 119.8(4) . .
C9 C10 C11 120.6(4) . .
C9 C10 H10 119.7 . .
C11 C10 H10 119.7 . .
O5 C11 C10 114.2(4) . .
O5 C11 C12 125.0(4) . .
C10 C11 C12 120.8(4) . .
N1 C17 C18 122.8(4) . .
N1 C17 H17 118.6 . .
C18 C17 H17 118.6 . .
C5 C4 C3 119.6(4) . .
C5 C4 H4 120.2 . .
C3 C4 H4 120.2 . .
O1 C1 C2 117.9(4) . .
O1 C1 C6 121.9(4) . .
C2 C1 C6 120.2(4) . .
C21 C20 C19 118.8(4) . .
C21 C20 H20 120.6 . .
C19 C20 H20 120.6 . .
N1 C21 C20 122.8(4) . .
N1 C21 H21 118.6 . .
C20 C21 H21 118.6 . .
C13 C12 C11 118.2(4) . .
C13 C12 H12 120.9 . .
C11 C12 H12 120.9 . .
O6 C3 C2 124.9(4) . .
O6 C3 C4 114.9(4) . .
C2 C3 C4 120.2(4) . .
C4 C5 C6 122.2(4) . .
C4 C5 H5 118.9 . .
C6 C5 H5 118.9 . .
C17 C18 C19 119.3(4) . .
C17 C18 H18 120.3 . .
C19 C18 H18 120.3 . .
C13 C14 C9 118.1(4) . .
C13 C14 C15 119.5(4) . .
C9 C14 C15 122.4(4) . .
C18 C19 C20 118.8(5) . .
C18 C19 H19 120.6 . .
C20 C19 H19 120.6 . .
C9 O7 W1 134.3(2) . .
C15 O4 W1 133.0(3) 2_666 .
C11 O5 C16 118.7(3) . .
C3 O6 C7 118.9(4) . .
O4 C15 C6 121.4(4) 2_666 2_666
O4 C15 C14 118.3(4) 2_666 .
C6 C15 C14 120.4(4) 2_666 .
C5 C6 C1 117.2(4) . .
C5 C6 C15 121.5(4) . 2_666
C1 C6 C15 121.3(4) . 2_666
C3 C2 C1 120.5(4) . .
C3 C2 H2 119.8 . .
C1 C2 H2 119.8 . .
C12 C13 C14 122.4(4) . .
C12 C13 H13 118.8 . .
C14 C13 H13 118.8 . .
O6 C7 H7A 109.5 . .
O6 C7 H7B 109.5 . .
H7A C7 H7B 109.5 . .
O6 C7 H7C 109.5 . .
H7A C7 H7C 109.5 . .
H7B C7 H7C 109.5 . .
O5 C16 H16A 109.5 . .
O5 C16 H16B 109.5 . .
H16A C16 H16B 109.5 . .
O5 C16 H16C 109.5 . .
H16A C16 H16C 109.5 . .
H16B C16 H16C 109.5 . .
N2 C26 C25 125.0(6) . .
N2 C26 H26 117.5 . .
C25 C26 H26 117.5 . .
C24 C25 C26 118.6(6) . .
C24 C25 H25 120.7 . .
C26 C25 H25 120.7 . .
C25 C24 C23 118.3(5) . .
C25 C24 H24 120.8 . .
C23 C24 H24 120.8 . .
N2 C22 C23 123.2(6) . .
N2 C22 H22 118.4 . .
C23 C22 H22 118.4 . .
C24 C23 C22 119.0(6) . .
C24 C23 H23 120.5 . .
C22 C23 H23 120.5 . .
C26 N2 C22 115.8(5) . .

loop_
_geom_bond_atom_site_label_1
_geom_bond_atom_site_label_2
_geom_bond_distance
_geom_bond_site_symmetry_2
W1 O3 1.714(3) .
W1 O2 1.717(3) .
W1 O7 1.943(3) .
W1 O1 1.974(3) .
W1 O4 2.206(3) .
W1 N1 2.356(4) .
O1 C1 1.337(5) .
N1 C21 1.343(5) .
N1 C17 1.349(5) .
C9 O7 1.364(5) .
C9 C10 1.383(5) .
C9 C14 1.406(6) .
C10 C11 1.387(6) .
C10 H10 0.9500 .
C11 O5 1.362(5) .
C11 C12 1.387(6) .
C17 C18 1.365(6) .
C17 H17 0.9500 .
C4 C5 1.357(6) .
C4 C3 1.399(6) .
C4 H4 0.9500 .
C1 C2 1.392(6) .
C1 C6 1.415(6) .
C20 C21 1.377(6) .
C20 C19 1.381(6) .
C20 H20 0.9500 .
C21 H21 0.9500 .
C12 C13 1.384(6) .
C12 H12 0.9500 .
C3 O6 1.351(5) .
C3 C2 1.375(6) .
C5 C6 1.412(6) .
C5 H5 0.9500 .
C18 C19 1.378(7) .
C18 H18 0.9500 .
C14 C13 1.396(6) .
C14 C15 1.474(6) .
C19 H19 0.9500 .
O4 C15 1.259(5) 2_666
O5 C16 1.428(5) .
O6 C7 1.426(5) .
C15 O4 1.259(5) 2_666
C15 C6 1.450(6) 2_666
C6 C15 1.450(6) 2_666
C2 H2 0.9500 .
C13 H13 0.9500 .
C7 H7A 0.9800 .
C7 H7B 0.9800 .
C7 H7C 0.9800 .
C16 H16A 0.9800 .
C16 H16B 0.9800 .
C16 H16C 0.9800 .
C26 N2 1.310(7) .
C26 C25 1.364(8) .
C26 H26 0.9500 .
C25 C24 1.360(8) .
C25 H25 0.9500 .
C24 C23 1.366(8) .
C24 H24 0.9500 .
C22 N2 1.339(7) .
C22 C23 1.374(8) .
C22 H22 0.9500 .
C23 H23 0.9500 .
